data_2019532
loop_
_publ_author_name
'Wu, Xiang-Wen'
'Zhang, Dong'
'Ma, Jian-Ping'

_publ_section_title
;
 Two different one-dimensional supramolecular chains formed from the
 reaction of
 2-[1-(pyridin-4-ylmethyl)-1<i>H</i>-benzimidazol-2-yl]quinoline with two
 different precursors, Co(NO~3~)~2~ and CoCl~2~
;
_journal_coeditor_code BG3176
_journal_issue 5
_journal_name_full 'Acta Crystallographica Section C'
_journal_page_first 522
_journal_page_last 527
_journal_paper_doi 10.1107/S2053229614009000
_journal_volume 70
_journal_year 2014
_chemical_formula_iupac '[Co Cl2 (C22 H16 N4)] , 2C H4 O'
_chemical_formula_moiety 'C24 H24 Cl2 Co N4 O2'
_chemical_formula_sum 'C24 H24 Cl2 Co N4 O2'
_chemical_formula_weight 530.30
_chemical_name_systematic
'<i>catena</i>-poly[[[dichloridocobalt(II)]-\m-2-[1-(pyridin-4-ylmethyl)-1<i>H</i>-benzimidazol-2-yl]quinoline] methanol disolvate]'
_space_group_IT_number 61
_symmetry_cell_setting orthorhombic
_symmetry_space_group_name_Hall '-P 2ac 2ab'
_symmetry_space_group_name_H-M 'P b c a'
_atom_sites_solution_hydrogens geom
_atom_sites_solution_primary direct
_atom_sites_solution_secondary difmap
_audit_creation_method SHELXL97
_cell_angle_alpha 90.00
_cell_angle_beta 90.00
_cell_angle_gamma 90.00
_cell_formula_units_Z 8
_cell_length_a 18.2319(8)
_cell_length_b 14.2937(7)
_cell_length_c 18.4926(8)
_cell_measurement_reflns_used 3838
_cell_measurement_temperature 289.17(10)
_cell_measurement_theta_max 28.0770
_cell_measurement_theta_min 3.2550
_cell_volume 4819.2(4)
_computing_cell_refinement 'CrysAlis PRO (Agilent, 2013)'
_computing_data_collection 'CrysAlis PRO (Agilent, 2013)'
_computing_data_reduction 'CrysAlis PRO (Agilent, 2013)'
_computing_molecular_graphics 'SHELXTL (Sheldrick, 2008)'
_computing_publication_material 'SHELXTL (Sheldrick, 2008)'
_computing_structure_refinement 'SHELXL97 (Sheldrick, 2008)'
_computing_structure_solution 'SHELXS97 (Sheldrick, 2008)'
_diffrn_ambient_temperature 289.17(10)
_diffrn_detector_area_resol_mean 16.0793
_diffrn_measured_fraction_theta_full 0.998
_diffrn_measured_fraction_theta_max 0.998
_diffrn_measurement_device_type 'Agilent SuperNova Dual diffractometer (Cu at zero) with Eos detector'
_diffrn_measurement_method \w
_diffrn_radiation_monochromator mirror
_diffrn_radiation_source 'SuperNova (Mo) X-ray Source'
_diffrn_radiation_type 'Mo K\a'
_diffrn_radiation_wavelength 0.7107
_diffrn_reflns_av_R_equivalents 0.0508
_diffrn_reflns_av_sigmaI/netI 0.0560
_diffrn_reflns_limit_h_max 17
_diffrn_reflns_limit_h_min -22
_diffrn_reflns_limit_k_max 16
_diffrn_reflns_limit_k_min -17
_diffrn_reflns_limit_l_max 23
_diffrn_reflns_limit_l_min -14
_diffrn_reflns_number 16469
_diffrn_reflns_theta_full 26.37
_diffrn_reflns_theta_max 26.37
_diffrn_reflns_theta_min 3.14
_diffrn_standards_decay_% 0
_diffrn_standards_interval_count 1
_diffrn_standards_interval_time 5
_diffrn_standards_number 17824
_exptl_absorpt_coefficient_mu 0.963
_exptl_absorpt_correction_T_max 1.00000
_exptl_absorpt_correction_T_min 0.72401
_exptl_absorpt_correction_type multi-scan
_exptl_absorpt_process_details '(CrysAlis PRO; Agilent, 2013)'
_exptl_crystal_colour 'clear light purple'
_exptl_crystal_density_diffrn 1.462
_exptl_crystal_density_method 'not measured'
_exptl_crystal_description plate
_exptl_crystal_F_000 2184
_exptl_crystal_size_max 0.17
_exptl_crystal_size_mid 0.06
_exptl_crystal_size_min 0.02
_refine_diff_density_max 0.574
_refine_diff_density_min -0.394
_refine_ls_extinction_method none
_refine_ls_goodness_of_fit_ref 1.043
_refine_ls_hydrogen_treatment constr
_refine_ls_matrix_type full
_refine_ls_number_parameters 301
_refine_ls_number_reflns 4916
_refine_ls_number_restraints 0
_refine_ls_restrained_S_all 1.043
_refine_ls_R_factor_all 0.0851
_refine_ls_R_factor_gt 0.0535
_refine_ls_shift/su_max 0.000
_refine_ls_shift/su_mean 0.000
_refine_ls_structure_factor_coef Fsqd
_refine_ls_weighting_details 'calc w = 1/[\s^2^(Fo^2^)+(0.0390P)^2^+7.0130P] where P=(Fo^2^+2Fc^2^)/3'
_refine_ls_weighting_scheme calc
_refine_ls_wR_factor_gt 0.1135
_refine_ls_wR_factor_ref 0.1301
_reflns_number_gt 3430
_reflns_number_total 4916
_reflns_threshold_expression I>2\s(I)
_cod_data_source_file bg3176sup1.cif
_cod_data_source_block II
_cod_original_sg_symbol_Hall -P2ac2ab
_cod_database_code 2019532
_cod_database_fobs_code 2019532

loop_
_symmetry_equiv_pos_as_xyz
'x, y, z'
'-x+1/2, -y, z+1/2'
'x+1/2, -y+1/2, -z'
'-x, y+1/2, -z+1/2'
'-x, -y, -z'
'x-1/2, y, -z-1/2'
'-x-1/2, y-1/2, z'
'x, -y-1/2, z-1/2'

loop_
_atom_site_type_symbol
_atom_site_label
_atom_site_fract_x
_atom_site_fract_y
_atom_site_fract_z
_atom_site_U_iso_or_equiv
_atom_site_adp_type
_atom_site_calc_flag
_atom_site_refinement_flags
_atom_site_occupancy
_atom_site_symmetry_multiplicity
C C1 0.3953(2) 0.4535(3) 0.5081(2) 0.0471(10) Uani d . 1 1
H H1 0.4401 0.4241 0.4998 0.057 Uiso calc R 1 1
C C2 0.3922(3) 0.5330(3) 0.5491(2) 0.0553(12) Uani d . 1 1
H H2 0.4350 0.5566 0.5696 0.066 Uiso calc R 1 1
C C3 0.3258(3) 0.5791(3) 0.5606(2) 0.0605(13) Uani d . 1 1
H H3 0.3251 0.6341 0.5875 0.073 Uiso calc R 1 1
C C4 0.2620(3) 0.5450(3) 0.5332(2) 0.0579(12) Uani d . 1 1
H H4 0.2181 0.5763 0.5417 0.070 Uiso calc R 1 1
C C5 0.2624(2) 0.4613(3) 0.4915(2) 0.0439(10) Uani d . 1 1
C C6 0.3298(2) 0.4160(3) 0.47828(19) 0.0382(9) Uani d . 1 1
C C7 0.2713(2) 0.2976(3) 0.41475(19) 0.0352(8) Uani d . 1 1
C C8 0.2025(2) 0.3395(3) 0.4253(2) 0.0454(10) Uani d . 1 1
H H8 0.1603 0.3123 0.4064 0.054 Uiso calc R 1 1
C C9 0.1985(2) 0.4209(3) 0.4637(2) 0.0510(11) Uani d . 1 1
H H9 0.1533 0.4495 0.4713 0.061 Uiso calc R 1 1
C C10 0.2834(2) 0.2101(3) 0.37404(19) 0.0343(8) Uani d . 1 1
C C11 0.3457(2) 0.1009(3) 0.3190(2) 0.0365(9) Uani d . 1 1
C C12 0.3984(2) 0.0425(3) 0.2885(2) 0.0450(10) Uani d . 1 1
H H12 0.4479 0.0584 0.2894 0.054 Uiso calc R 1 1
C C13 0.3753(2) -0.0387(3) 0.2574(2) 0.0494(10) Uani d . 1 1
H H13 0.4096 -0.0782 0.2363 0.059 Uiso calc R 1 1
C C14 0.3011(2) -0.0643(3) 0.2565(2) 0.0506(11) Uani d . 1 1
H H14 0.2875 -0.1202 0.2346 0.061 Uiso calc R 1 1
C C15 0.2482(2) -0.0091(3) 0.2868(2) 0.0444(10) Uani d . 1 1
H H15 0.1989 -0.0258 0.2863 0.053 Uiso calc R 1 1
C C16 0.2724(2) 0.0732(3) 0.31846(19) 0.0354(8) Uani d . 1 1
C C17 0.15517(18) 0.1374(3) 0.37024(19) 0.0355(8) Uani d . 1 1
H H17A 0.1448 0.1717 0.4143 0.043 Uiso calc R 1 1
H H17B 0.1429 0.0723 0.3788 0.043 Uiso calc R 1 1
C C18 0.10646(19) 0.1747(2) 0.31032(18) 0.0328(8) Uani d . 1 1
C C19 0.1287(2) 0.1791(3) 0.2390(2) 0.0457(10) Uani d . 1 1
H H19 0.1767 0.1638 0.2267 0.055 Uiso calc R 1 1
C C20 0.0799(2) 0.2060(3) 0.1859(2) 0.0416(10) Uani d . 1 1
H H20 0.0958 0.2069 0.1381 0.050 Uiso calc R 1 1
C C21 -0.0091(2) 0.2293(3) 0.2697(2) 0.0463(10) Uani d . 1 1
H H21 -0.0564 0.2487 0.2812 0.056 Uiso calc R 1 1
C C22 0.0357(2) 0.2011(3) 0.3254(2) 0.0443(10) Uani d . 1 1
H H22 0.0183 0.1999 0.3726 0.053 Uiso calc R 1 1
C C23 0.6940(4) 0.6997(5) 0.3690(3) 0.110(2) Uani d . 1 1
H H23A 0.7368 0.7019 0.3992 0.165 Uiso calc R 1 1
H H23B 0.6933 0.6419 0.3426 0.165 Uiso calc R 1 1
H H23C 0.6508 0.7040 0.3985 0.165 Uiso calc R 1 1
C C24 0.5529(5) 0.9515(6) 0.3888(5) 0.154(4) Uani d . 1 1
H H24A 0.5473 0.9973 0.4264 0.230 Uiso calc R 1 1
H H24B 0.5056 0.9277 0.3755 0.230 Uiso calc R 1 1
H H24C 0.5756 0.9799 0.3475 0.230 Uiso calc R 1 1
Cl Cl1 0.44190(6) 0.42588(7) 0.32612(6) 0.0484(3) Uani d . 1 1
Cl Cl2 0.50193(6) 0.23942(8) 0.47847(5) 0.0549(3) Uani d . 1 1
Co Co1 0.43332(3) 0.27980(4) 0.37805(3) 0.03437(16) Uani d . 1 1
N N1 0.35141(16) 0.1871(2) 0.35414(16) 0.0364(7) Uani d . 1 1
N N2 0.23365(15) 0.1442(2) 0.35460(16) 0.0340(7) Uani d . 1 1
N N3 0.33365(16) 0.3353(2) 0.43845(16) 0.0363(7) Uani d . 1 1
N N4 0.01079(16) 0.2307(2) 0.20042(16) 0.0349(7) Uani d . 1 1
O O1 0.5961(3) 0.8793(5) 0.4134(4) 0.162(2) Uani d . 1 1
H H1A 0.5768 0.8552 0.4489 0.244 Uiso calc R 1 1
O O2 0.6955(3) 0.7720(4) 0.3220(3) 0.1217(17) Uani d . 1 1
H H2A 0.6684 0.8233 0.3425 0.183 Uiso d R 1 1

loop_
_atom_site_aniso_label
_atom_site_aniso_U_11
_atom_site_aniso_U_22
_atom_site_aniso_U_33
_atom_site_aniso_U_12
_atom_site_aniso_U_13
_atom_site_aniso_U_23
C1 0.042(2) 0.056(3) 0.043(2) -0.007(2) 0.0000(19) -0.006(2)
C2 0.058(3) 0.063(3) 0.045(2) -0.017(2) -0.003(2) -0.016(2)
C3 0.071(3) 0.054(3) 0.057(3) -0.008(3) 0.010(3) -0.021(2)
C4 0.056(3) 0.061(3) 0.057(3) 0.003(2) 0.016(2) -0.016(2)
C5 0.042(2) 0.048(2) 0.041(2) -0.004(2) 0.0073(19) -0.0104(19)
C6 0.039(2) 0.044(2) 0.0313(18) -0.0025(19) 0.0019(17) -0.0033(17)
C7 0.032(2) 0.043(2) 0.0306(18) -0.0011(17) 0.0019(16) -0.0025(16)
C8 0.032(2) 0.054(3) 0.050(2) -0.0025(19) -0.0026(19) -0.013(2)
C9 0.038(2) 0.059(3) 0.055(3) 0.005(2) 0.007(2) -0.011(2)
C10 0.0275(18) 0.043(2) 0.0327(18) -0.0012(17) -0.0005(16) -0.0025(16)
C11 0.0294(19) 0.043(2) 0.037(2) -0.0019(18) -0.0008(17) -0.0005(17)
C12 0.033(2) 0.049(2) 0.053(2) 0.0010(19) 0.0005(19) -0.005(2)
C13 0.046(2) 0.045(2) 0.057(3) 0.007(2) 0.010(2) -0.008(2)
C14 0.054(3) 0.041(2) 0.057(3) -0.004(2) -0.001(2) -0.012(2)
C15 0.037(2) 0.045(2) 0.051(2) -0.006(2) -0.004(2) -0.0049(19)
C16 0.036(2) 0.037(2) 0.0338(19) 0.0018(18) -0.0041(17) -0.0010(16)
C17 0.0250(18) 0.045(2) 0.0365(19) -0.0022(17) 0.0022(16) 0.0024(17)
C18 0.0287(19) 0.039(2) 0.0313(18) -0.0042(17) -0.0029(16) -0.0006(16)
C19 0.0273(19) 0.070(3) 0.039(2) 0.003(2) 0.0011(17) 0.005(2)
C20 0.035(2) 0.057(3) 0.0323(19) 0.0038(19) 0.0051(17) 0.0045(18)
C21 0.030(2) 0.069(3) 0.040(2) 0.016(2) 0.0028(18) -0.001(2)
C22 0.037(2) 0.063(3) 0.033(2) 0.005(2) 0.0058(17) -0.0016(19)
C23 0.117(6) 0.128(6) 0.084(4) -0.016(5) 0.011(4) 0.040(4)
C24 0.204(10) 0.106(6) 0.151(7) 0.014(6) -0.095(7) 0.039(5)
Cl1 0.0429(6) 0.0490(6) 0.0534(6) 0.0059(5) 0.0105(5) 0.0052(5)
Cl2 0.0562(7) 0.0730(7) 0.0354(5) 0.0078(6) -0.0068(5) 0.0016(5)
Co1 0.0274(3) 0.0429(3) 0.0328(3) -0.0031(2) -0.0004(2) -0.0026(2)
N1 0.0289(16) 0.0437(18) 0.0365(16) -0.0008(15) -0.0030(14) -0.0062(14)
N2 0.0258(16) 0.0403(17) 0.0358(16) 0.0000(14) -0.0029(13) -0.0005(14)
N3 0.0299(16) 0.0448(18) 0.0342(16) -0.0055(15) 0.0025(14) -0.0045(14)
N4 0.0275(15) 0.0410(17) 0.0361(16) -0.0006(14) -0.0002(14) 0.0033(14)
O1 0.104(4) 0.203(6) 0.180(6) -0.033(4) -0.010(4) 0.079(5)
O2 0.122(4) 0.132(4) 0.111(4) -0.038(3) 0.012(3) 0.038(3)

loop_
_atom_type_symbol
_atom_type_description
_atom_type_scat_dispersion_real
_atom_type_scat_dispersion_imag
_atom_type_scat_source
C C 0.0033 0.0016 'International Tables Vol C Tables 4.2.6.8 and 6.1.1.4'
H H 0.0000 0.0000 'International Tables Vol C Tables 4.2.6.8 and 6.1.1.4'
N N 0.0061 0.0033 'International Tables Vol C Tables 4.2.6.8 and 6.1.1.4'
O O 0.0106 0.0060 'International Tables Vol C Tables 4.2.6.8 and 6.1.1.4'
Co Co 0.3494 0.9721 'International Tables Vol C Tables 4.2.6.8 and 6.1.1.4'
Cl Cl 0.1484 0.1585 'International Tables Vol C Tables 4.2.6.8 and 6.1.1.4'

loop_
_geom_angle_atom_site_label_1
_geom_angle_atom_site_label_2
_geom_angle_atom_site_label_3
_geom_angle_site_symmetry_1
_geom_angle_site_symmetry_3
_geom_angle
C2 C1 C6 . . 119.6(4)
C2 C1 H1 . . 120.2
C6 C1 H1 . . 120.2
C1 C2 C3 . . 120.9(4)
C1 C2 H2 . . 119.5
C3 C2 H2 . . 119.5
C4 C3 C2 . . 121.1(4)
C4 C3 H3 . . 119.5
C2 C3 H3 . . 119.5
C3 C4 C5 . . 120.0(4)
C3 C4 H4 . . 120.0
C5 C4 H4 . . 120.0
C9 C5 C6 . . 118.2(4)
C9 C5 C4 . . 122.8(4)
C6 C5 C4 . . 119.0(4)
N3 C6 C5 . . 121.6(3)
N3 C6 C1 . . 118.9(3)
C5 C6 C1 . . 119.5(3)
N3 C7 C8 . . 122.9(3)
N3 C7 C10 . . 112.5(3)
C8 C7 C10 . . 124.5(3)
C9 C8 C7 . . 118.9(4)
C9 C8 H8 . . 120.5
C7 C8 H8 . . 120.5
C8 C9 C5 . . 120.0(4)
C8 C9 H9 . . 120.0
C5 C9 H9 . . 120.0
N1 C10 N2 . . 112.2(3)
N1 C10 C7 . . 119.2(3)
N2 C10 C7 . . 128.6(3)
C12 C11 C16 . . 119.3(3)
C12 C11 N1 . . 131.8(3)
C16 C11 N1 . . 108.9(3)
C13 C12 C11 . . 117.9(4)
C13 C12 H12 . . 121.1
C11 C12 H12 . . 121.1
C12 C13 C14 . . 121.8(4)
C12 C13 H13 . . 119.1
C14 C13 H13 . . 119.1
C15 C14 C13 . . 121.7(4)
C15 C14 H14 . . 119.1
C13 C14 H14 . . 119.1
C14 C15 C16 . . 116.1(4)
C14 C15 H15 . . 122.0
C16 C15 H15 . . 122.0
C15 C16 C11 . . 123.2(4)
C15 C16 N2 . . 130.8(3)
C11 C16 N2 . . 105.9(3)
N2 C17 C18 . . 113.9(3)
N2 C17 H17A . . 108.8
C18 C17 H17A . . 108.8
N2 C17 H17B . . 108.8
C18 C17 H17B . . 108.8
H17A C17 H17B . . 107.7
C22 C18 C19 . . 117.2(3)
C22 C18 C17 . . 119.9(3)
C19 C18 C17 . . 122.8(3)
C20 C19 C18 . . 120.1(3)
C20 C19 H19 . . 119.9
C18 C19 H19 . . 119.9
N4 C20 C19 . . 122.6(3)
N4 C20 H20 . . 118.7
C19 C20 H20 . . 118.7
N4 C21 C22 . . 124.2(3)
N4 C21 H21 . . 117.9
C22 C21 H21 . . 117.9
C18 C22 C21 . . 119.2(3)
C18 C22 H22 . . 120.4
C21 C22 H22 . . 120.4
O2 C23 H23A . . 109.5
O2 C23 H23B . . 109.5
H23A C23 H23B . . 109.5
O2 C23 H23C . . 109.5
H23A C23 H23C . . 109.5
H23B C23 H23C . . 109.5
O1 C24 H24A . . 109.5
O1 C24 H24B . . 109.5
H24A C24 H24B . . 109.5
O1 C24 H24C . . 109.5
H24A C24 H24C . . 109.5
H24B C24 H24C . . 109.5
N1 Co1 N4 . 6_656 97.07(12)
N1 Co1 N3 . . 75.45(11)
N4 Co1 N3 6_656 . 166.57(11)
N1 Co1 Cl1 . . 123.14(9)
N4 Co1 Cl1 6_656 . 88.25(9)
N3 Co1 Cl1 . . 86.72(8)
N1 Co1 Cl2 . . 114.03(9)
N4 Co1 Cl2 6_656 . 96.07(9)
N3 Co1 Cl2 . . 97.17(8)
Cl1 Co1 Cl2 . . 121.62(5)
C10 N1 C11 . . 106.0(3)
C10 N1 Co1 . . 117.4(2)
C11 N1 Co1 . . 136.6(2)
C10 N2 C16 . . 106.9(3)
C10 N2 C17 . . 130.4(3)
C16 N2 C17 . . 122.5(3)
C7 N3 C6 . . 118.3(3)
C7 N3 Co1 . . 112.3(2)
C6 N3 Co1 . . 126.7(2)
C21 N4 C20 . . 116.5(3)
C21 N4 Co1 . 6_556 118.5(2)
C20 N4 Co1 . 6_556 124.9(3)
C24 O1 H1A . . 109.5
C23 O2 H2A . . 108.7

loop_
_geom_bond_atom_site_label_1
_geom_bond_atom_site_label_2
_geom_bond_site_symmetry_2
_geom_bond_distance
_geom_bond_publ_flag
C1 C2 . 1.367(6) ?
C1 C6 . 1.420(5) ?
C1 H1 . 0.9300 ?
C2 C3 . 1.396(6) ?
C2 H2 . 0.9300 ?
C3 C4 . 1.358(6) ?
C3 H3 . 0.9300 ?
C4 C5 . 1.423(6) ?
C4 H4 . 0.9300 ?
C5 C9 . 1.398(6) ?
C5 C6 . 1.411(5) ?
C6 N3 . 1.370(5) ?
C7 N3 . 1.333(4) ?
C7 C8 . 1.404(5) ?
C7 C10 . 1.477(5) ?
C8 C9 . 1.365(6) ?
C8 H8 . 0.9300 ?
C9 H9 . 0.9300 ?
C10 N1 . 1.335(4) ?
C10 N2 . 1.355(4) ?
C11 C12 . 1.392(5) ?
C11 C16 . 1.394(5) ?
C11 N1 . 1.397(5) ?
C12 C13 . 1.362(6) ?
C12 H12 . 0.9300 ?
C13 C14 . 1.401(6) ?
C13 H13 . 0.9300 ?
C14 C15 . 1.366(6) ?
C14 H14 . 0.9300 ?
C15 C16 . 1.386(5) ?
C15 H15 . 0.9300 ?
C16 N2 . 1.405(4) ?
C17 N2 . 1.463(4) ?
C17 C18 . 1.517(5) ?
C17 H17A . 0.9700 ?
C17 H17B . 0.9700 ?
C18 C22 . 1.372(5) ?
C18 C19 . 1.381(5) ?
C19 C20 . 1.380(5) ?
C19 H19 . 0.9300 ?
C20 N4 . 1.336(4) ?
C20 H20 . 0.9300 ?
C21 N4 . 1.332(5) ?
C21 C22 . 1.375(5) ?
C21 H21 . 0.9300 ?
C22 H22 . 0.9300 ?
C23 O2 . 1.350(7) ?
C23 H23A . 0.9600 ?
C23 H23B . 0.9600 ?
C23 H23C . 0.9600 ?
C24 O1 . 1.376(8) ?
C24 H24A . 0.9600 ?
C24 H24B . 0.9600 ?
C24 H24C . 0.9600 ?
Co1 Cl1 . 2.304(2) y
Co1 Cl2 . 2.312(2) y
Co1 N1 . 2.045(3) y
Co1 N4 6_656 2.143(3) y
Co1 N3 . 2.276(3) y
N4 Co1 6_556 2.143(3) ?
O1 H1A . 0.8200 ?
O2 H2A . 0.9602 ?

loop_
_geom_hbond_atom_site_label_D
_geom_hbond_atom_site_label_H
_geom_hbond_atom_site_label_A
_geom_hbond_site_symmetry_A
_geom_hbond_distance_DH
_geom_hbond_distance_HA
_geom_hbond_distance_DA
_geom_hbond_angle_DHA
O1 H1A Cl2 5_666 0.82 2.39 3.173(5) 160.9
O2 H2A O1 . 0.96 2.03 2.914(9) 153.0
C15 H15 Cl1 7_655 0.93 2.76 3.662(4) 163.8
C22 H22 Cl2 3_456 0.93 2.90 3.777(4) 157.1
C17 H17B Cg1 7_655 0.97 2.87 3.429(2) 117

loop_
_geom_torsion_atom_site_label_1
_geom_torsion_atom_site_label_2
_geom_torsion_atom_site_label_3
_geom_torsion_atom_site_label_4
_geom_torsion_site_symmetry_1
_geom_torsion_site_symmetry_4
_geom_torsion
C6 C1 C2 C3 . . -1.5(7)
C1 C2 C3 C4 . . 1.9(7)
C2 C3 C4 C5 . . -0.5(7)
C3 C4 C5 C9 . . 177.9(4)
C3 C4 C5 C6 . . -1.2(7)
C9 C5 C6 N3 . . 0.9(6)
C4 C5 C6 N3 . . -179.9(4)
C9 C5 C6 C1 . . -177.7(4)
C4 C5 C6 C1 . . 1.5(6)
C2 C1 C6 N3 . . -178.8(4)
C2 C1 C6 C5 . . -0.1(6)
N3 C7 C8 C9 . . -2.4(6)
C10 C7 C8 C9 . . -179.6(4)
C7 C8 C9 C5 . . 0.3(6)
C6 C5 C9 C8 . . 0.4(6)
C4 C5 C9 C8 . . -178.7(4)
N3 C7 C10 N1 . . -11.7(5)
C8 C7 C10 N1 . . 165.7(4)
N3 C7 C10 N2 . . 165.8(3)
C8 C7 C10 N2 . . -16.7(6)
C16 C11 C12 C13 . . 1.8(6)
N1 C11 C12 C13 . . -179.9(4)
C11 C12 C13 C14 . . -0.8(6)
C12 C13 C14 C15 . . -0.1(7)
C13 C14 C15 C16 . . 0.0(6)
C14 C15 C16 C11 . . 1.1(6)
C14 C15 C16 N2 . . -179.1(4)
C12 C11 C16 C15 . . -2.1(6)
N1 C11 C16 C15 . . 179.3(3)
C12 C11 C16 N2 . . 178.2(3)
N1 C11 C16 N2 . . -0.5(4)
N2 C17 C18 C22 . . -158.8(3)
N2 C17 C18 C19 . . 24.8(5)
C22 C18 C19 C20 . . -2.2(6)
C17 C18 C19 C20 . . 174.3(4)
C18 C19 C20 N4 . . 1.6(6)
C19 C18 C22 C21 . . 0.6(6)
C17 C18 C22 C21 . . -176.0(4)
N4 C21 C22 C18 . . 1.8(7)
N2 C10 N1 C11 . . 0.4(4)
C7 C10 N1 C11 . . 178.3(3)
N2 C10 N1 Co1 . . 179.2(2)
C7 C10 N1 Co1 . . -2.9(4)
C12 C11 N1 C10 . . -178.3(4)
C16 C11 N1 C10 . . 0.1(4)
C12 C11 N1 Co1 . . 3.2(7)
C16 C11 N1 Co1 . . -178.4(3)
N4 Co1 N1 C10 6_656 . -159.1(3)
N3 Co1 N1 C10 . . 9.6(3)
Cl1 Co1 N1 C10 . . -66.5(3)
Cl2 Co1 N1 C10 . . 101.0(3)
N4 Co1 N1 C11 6_656 . 19.3(4)
N3 Co1 N1 C11 . . -172.1(4)
Cl1 Co1 N1 C11 . . 111.8(3)
Cl2 Co1 N1 C11 . . -80.6(4)
N1 C10 N2 C16 . . -0.7(4)
C7 C10 N2 C16 . . -178.4(3)
N1 C10 N2 C17 . . 174.7(3)
C7 C10 N2 C17 . . -3.0(6)
C15 C16 N2 C10 . . -179.0(4)
C11 C16 N2 C10 . . 0.7(4)
C15 C16 N2 C17 . . 5.1(6)
C11 C16 N2 C17 . . -175.1(3)
C18 C17 N2 C10 . . 96.5(4)
C18 C17 N2 C16 . . -88.8(4)
C8 C7 N3 C6 . . 3.7(5)
C10 C7 N3 C6 . . -178.8(3)
C8 C7 N3 Co1 . . -158.9(3)
C10 C7 N3 Co1 . . 18.6(4)
C5 C6 N3 C7 . . -2.9(5)
C1 C6 N3 C7 . . 175.7(3)
C5 C6 N3 Co1 . . 156.8(3)
C1 C6 N3 Co1 . . -24.5(5)
N1 Co1 N3 C7 . . -15.9(2)
N4 Co1 N3 C7 6_656 . 41.4(6)
Cl1 Co1 N3 C7 . . 109.6(2)
Cl2 Co1 N3 C7 . . -129.0(2)
N1 Co1 N3 C6 . . -176.7(3)
N4 Co1 N3 C6 6_656 . -119.4(5)
Cl1 Co1 N3 C6 . . -51.2(3)
Cl2 Co1 N3 C6 . . 70.2(3)
C22 C21 N4 C20 . . -2.5(6)
C22 C21 N4 Co1 . 6_556 -178.8(3)
C19 C20 N4 C21 . . 0.7(6)
C19 C20 N4 Co1 . 6_556 176.8(3)
